data_2011799
loop_
_publ_author_name
'Braitenbach, Kristin'
'Parvez, Masood'

_publ_section_title
;
 Doxylaminium tetrachlorocuprate(II)
;
_journal_issue 3
_journal_name_full 'Acta Crystallographica Section C'
_journal_page_first 262
_journal_page_last 263
_journal_paper_doi 10.1107/S010827010001917X
_journal_volume 57
_journal_year 2001
_chemical_formula_iupac '(C17 H24 N2 O)[CuCl4 ]'
_chemical_formula_moiety 'C17 H24 N2 O +2 , CuCl4 -2 '
_chemical_formula_sum 'C17 H24 Cl4 Cu N2 O'
_chemical_formula_weight 477.72
_chemical_name_common 'doxylamine tetrachlorocuprate(II)'
_chemical_name_systematic
;
{2-[1-dimethylammonioethoxy)-1-phenylethyl]pyridinium} tetrachlorocuprate(II)
;
_space_group_IT_number 9
_symmetry_cell_setting monoclinic
_symmetry_space_group_name_Hall 'C -2yc'
_symmetry_space_group_name_H-M 'C 1 c 1'
_cell_angle_alpha 90.00
_cell_angle_beta 106.682(10)
_cell_angle_gamma 90.00
_cell_formula_units_Z 4
_cell_length_a 16.807(2)
_cell_length_b 9.3006(16)
_cell_length_c 13.7677(10)
_cell_measurement_reflns_used 25
_cell_measurement_temperature 170(2)
_cell_measurement_theta_max 20.0
_cell_measurement_theta_min 10.0
_cell_volume 2061.5(5)
_computing_cell_refinement 'MSC/AFC Diffractometer Control Software'
_computing_data_collection
;MSC/AFC Diffractometer Control Software (Molecular Structure Corporation,
 1988)
;
_computing_data_reduction 'TEXSAN (Molecular Structure Corporation, 1994)'
_computing_molecular_graphics TEXSAN
_computing_publication_material SHELXL97
_computing_structure_refinement 'SHELXL97 (Sheldrick, 1997)'
_computing_structure_solution 'SAPI91 (Fan, 1991)'
_diffrn_ambient_temperature 170(2)
_diffrn_measurement_device_type 'Rigaku AFC6S'
_diffrn_measurement_method \w/2\q
_diffrn_radiation_monochromator graphite
_diffrn_radiation_source 'fine-focus sealed tube'
_diffrn_radiation_type MoK\a
_diffrn_radiation_wavelength .71069
_diffrn_reflns_av_R_equivalents .00
_diffrn_reflns_av_sigmaI/netI .12
_diffrn_reflns_limit_h_max 20
_diffrn_reflns_limit_h_min 0
_diffrn_reflns_limit_k_max 11
_diffrn_reflns_limit_k_min 0
_diffrn_reflns_limit_l_max 15
_diffrn_reflns_limit_l_min -16
_diffrn_reflns_number 1901
_diffrn_reflns_theta_max 25.0
_diffrn_reflns_theta_min 2.5
_diffrn_standards_decay_% .6
_diffrn_standards_interval_count 200
_diffrn_standards_number 3
_exptl_absorpt_coefficient_mu 1.59
_exptl_absorpt_correction_T_max .76
_exptl_absorpt_correction_T_min .54
_exptl_absorpt_correction_type empirical
_exptl_absorpt_process_details '\y-scan (3 reflections) (North et al., 1968)'
_exptl_crystal_colour yellow
_exptl_crystal_density_diffrn 1.539
_exptl_crystal_density_meas ?
_exptl_crystal_density_method 'not measured'
_exptl_crystal_description prismatic
_exptl_crystal_F_000 980
_exptl_crystal_size_max .45
_exptl_crystal_size_mid .23
_exptl_crystal_size_min .18
_refine_diff_density_max .53
_refine_diff_density_min -.63
_refine_ls_abs_structure_details '(Flack, 1983)'
_refine_ls_abs_structure_Flack -.02(4)
_refine_ls_extinction_method none
_refine_ls_goodness_of_fit_ref 1.02
_refine_ls_hydrogen_treatment constr
_refine_ls_matrix_type full
_refine_ls_number_parameters 229
_refine_ls_number_reflns 1901
_refine_ls_number_restraints 2
_refine_ls_restrained_S_all 1.02
_refine_ls_R_factor_all .117
_refine_ls_R_factor_gt .044
_refine_ls_shift/su_max ' < 0.01 '
_refine_ls_shift/su_mean .00
_refine_ls_structure_factor_coef Fsqd
_refine_ls_weighting_details 'calc w = 1/[\s^2^(Fo^2^)+(0.059P)^2^] where P=(Fo^2^+2Fc^2^)/3'
_refine_ls_weighting_scheme calc
_refine_ls_wR_factor_ref .128
_reflns_number_gt 1140
_reflns_number_total 1901
_reflns_threshold_expression 'I > 2.0\s(I)'
_cod_data_source_file fr1314.cif
_cod_data_source_block I
_cod_depositor_comments
;
The following automatic conversions were performed:

'_exptl_crystal_density_meas' value 'not measured' was changed to '?'
- the value is perceived as not measured.

Automatic conversion script
Id: cif_fix_values 3008 2015-01-20 13:52:24Z robertas 
;
_cod_original_sg_symbol_H-M 'C c'
_cod_database_code 2011799
_cod_database_fobs_code 2011799

loop_
_symmetry_equiv_pos_as_xyz
'x, y, z'
'x, -y, z+1/2'
'x+1/2, y+1/2, z'
'x+1/2, -y+1/2, z+1/2'

loop_
_atom_site_label
_atom_site_fract_x
_atom_site_fract_y
_atom_site_fract_z
_atom_site_U_iso_or_equiv
_atom_site_adp_type
_atom_site_calc_flag
_atom_site_refinement_flags
_atom_site_occupancy
_atom_site_disorder_assembly
_atom_site_disorder_group
_atom_site_type_symbol
Cu1 .69064(8) .81817(16) .34263(9) .0303(4) Uani d . 1 . . Cu
Cl1 .63028(17) .7246(3) .4590(2) .0356(8) Uani d . 1 . . Cl
Cl2 .64009(18) 1.0062(3) .2465(2) .0366(8) Uani d . 1 . . Cl
Cl3 .80538(19) .9111(4) .4439(2) .0414(8) Uani d . 1 . . Cl
Cl4 .6670(2) .6371(3) .2297(2) .0404(8) Uani d . 1 . . Cl
O1 .7734(5) .4530(9) .5117(6) .0304(19) Uani d . 1 . . O
N1 .7953(5) .6688(9) .6267(6) .026(2) Uani d . 1 . . N
H1 .7516 .6520 .5747 .032 Uiso calc R 1 . . H
N2 .6303(6) .2951(10) .4891(7) .033(2) Uani d . 1 . . N
H2 .6616 .3429 .5468 .039 Uiso calc R 1 . . H
C1 .7887(8) .7712(12) .6905(9) .032(3) Uani d . 1 . . C
H1A .7379 .8220 .6801 .039 Uiso calc R 1 . . H
C2 .8549(9) .8035(14) .7710(9) .043(3) Uani d . 1 . . C
H2A .8513 .8779 .8168 .052 Uiso calc R 1 . . H
C3 .9267(9) .7273(15) .7850(11) .050(4) Uani d . 1 . . C
H3 .9735 .7485 .8408 .060 Uiso calc R 1 . . H
C4 .9311(8) .6197(14) .7182(9) .042(3) Uani d . 1 . . C
H4 .9808 .5658 .7286 .051 Uiso calc R 1 . . H
C5 .8623(6) .5892(11) .6346(8) .024(2) Uani d . 1 . . C
C6 .8613(7) .4772(12) .5554(9) .029(3) Uani d . 1 . . C
C7 .9013(7) .3393(13) .6063(9) .031(3) Uani d . 1 . . C
C8 .8656(7) .2751(13) .6746(9) .034(3) Uani d . 1 . . C
H8 .8193 .3176 .6901 .041 Uiso calc R 1 . . H
C9 .8997(8) .1458(13) .7198(10) .039(3) Uani d . 1 . . C
H9 .8751 .0972 .7646 .047 Uiso calc R 1 . . H
C10 .9686(8) .0893(15) .6995(9) .042(3) Uani d . 1 . . C
H10 .9914 .0015 .7305 .050 Uiso calc R 1 . . H
C11 1.0044(7) .1570(13) .6358(10) .036(3) Uani d . 1 . . C
H11 1.0532 .1181 .6243 .044 Uiso calc R 1 . . H
C12 .9704(7) .2828(14) .5872(10) .037(3) Uani d . 1 . . C
H12 .9948 .3291 .5412 .045 Uiso calc R 1 . . H
C13 .8995(8) .5391(15) .4777(10) .047(4) Uani d . 1 . . C
H13A .8947 .4693 .4230 .071 Uiso calc R 1 . . H
H13B .9583 .5603 .5100 .071 Uiso calc R 1 . . H
H13C .8704 .6278 .4498 .071 Uiso calc R 1 . . H
C14 .7507(7) .3581(13) .4281(8) .031(3) Uani d . 1 . . C
H14A .7770 .2629 .4463 .037 Uiso calc R 1 . . H
H14B .7673 .3973 .3699 .037 Uiso calc R 1 . . H
C15 .6592(8) .3471(14) .4035(9) .040(3) Uani d . 1 . . C
H15A .6346 .4428 .3824 .049 Uiso calc R 1 . . H
H15B .6388 .2808 .3454 .049 Uiso calc R 1 . . H
C16 .5441(8) .3294(15) .4777(11) .052(4) Uani d . 1 . . C
H16A .5345 .4319 .4620 .077 Uiso calc R 1 . . H
H16B .5308 .3075 .5409 .077 Uiso calc R 1 . . H
H16C .5085 .2721 .4224 .077 Uiso calc R 1 . . H
C17 .6443(11) .1394(16) .5088(11) .065(5) Uani d . 1 . . C
H17A .6275 .1128 .5689 .097 Uiso calc R 1 . . H
H17B .7034 .1176 .5205 .097 Uiso calc R 1 . . H
H17C .6114 .0849 .4501 .097 Uiso calc R 1 . . H

loop_
_atom_site_aniso_label
_atom_site_aniso_U_11
_atom_site_aniso_U_22
_atom_site_aniso_U_33
_atom_site_aniso_U_12
_atom_site_aniso_U_13
_atom_site_aniso_U_23
Cu1 .0279(7) .0321(8) .0291(8) -.0029(8) .0054(6) .0028(8)
Cl1 .0255(15) .052(2) .0303(16) .0028(14) .0092(13) .0096(14)
Cl2 .0375(17) .0335(18) .0371(18) .0025(15) .0079(14) .0078(15)
Cl3 .0318(16) .043(2) .0430(18) -.0065(15) .0009(14) .0009(16)
Cl4 .055(2) .0369(19) .0276(16) -.0113(15) .0098(15) .0016(13)
O1 .024(4) .038(5) .028(4) .000(4) .007(3) -.008(4)
N1 .029(5) .026(5) .019(4) -.005(5) -.003(4) -.005(4)
N2 .034(6) .033(6) .028(5) -.015(5) .004(4) -.006(5)
C1 .037(7) .012(6) .048(8) .004(5) .013(6) .000(5)
C2 .065(10) .032(8) .032(7) -.015(8) .012(7) .001(6)
C3 .050(9) .043(8) .047(9) -.002(7) -.002(7) -.001(7)
C4 .034(7) .043(8) .048(8) .001(6) .009(6) .003(7)
C5 .023(6) .018(6) .031(6) .006(5) .009(5) .008(5)
C6 .023(6) .021(6) .039(7) .004(5) .004(5) .007(5)
C7 .018(6) .037(7) .034(6) .009(6) .003(5) .002(6)
C8 .029(7) .031(7) .051(8) -.001(5) .024(6) .004(6)
C9 .035(7) .040(8) .041(7) .001(6) .011(6) .014(6)
C10 .048(9) .035(8) .036(8) .012(6) .003(6) .003(6)
C11 .025(7) .038(8) .048(8) .012(6) .014(6) -.011(7)
C12 .028(7) .041(9) .040(7) .013(6) .007(6) -.008(6)
C13 .040(7) .051(9) .059(9) .018(7) .029(7) .003(7)
C14 .032(7) .032(7) .023(6) .004(5) -.004(6) -.018(5)
C15 .038(7) .046(9) .035(7) -.001(6) .006(6) .006(6)
C16 .041(8) .061(9) .054(8) -.012(8) .015(6) -.013(8)
C17 .094(13) .050(10) .052(10) .005(9) .025(9) .010(7)

loop_
_atom_type_symbol
_atom_type_description
_atom_type_scat_dispersion_real
_atom_type_scat_dispersion_imag
_atom_type_scat_source
C C .0033 .0016 'International Tables Vol C Tables 4.2.6.8 and 6.1.1.4'
H H .0000 .0000 'International Tables Vol C Tables 4.2.6.8 and 6.1.1.4'
N N .0061 .0033 'International Tables Vol C Tables 4.2.6.8 and 6.1.1.4'
O O .0106 .0060 'International Tables Vol C Tables 4.2.6.8 and 6.1.1.4'
Cl Cl .1484 .1585 'International Tables Vol C Tables 4.2.6.8 and 6.1.1.4'
Cu Cu .3201 1.2651 'International Tables Vol C Tables 4.2.6.8 and 6.1.1.4'

loop_
_geom_angle_atom_site_label_1
_geom_angle_atom_site_label_2
_geom_angle_atom_site_label_3
_geom_angle
_geom_angle_publ_flag
Cl3 Cu1 Cl2 100.62(13) y
Cl3 Cu1 Cl4 132.81(14) y
Cl2 Cu1 Cl4 102.57(12) y
Cl3 Cu1 Cl1 100.86(12) y
Cl2 Cu1 Cl1 123.09(13) y
Cl4 Cu1 Cl1 99.92(13) y
C14 O1 C6 116.1(8) y
C1 N1 C5 125.4(10) y
C1 N1 H1 117.3 n
C5 N1 H1 117.3 n
C16 N2 C15 112.9(10) y
C16 N2 C17 109.7(11) y
C15 N2 C17 113.3(11) y
C16 N2 H2 106.9 n
C15 N2 H2 106.9 n
C17 N2 H2 106.9 n
N1 C1 C2 119.7(12) n
N1 C1 H1A 120.2 n
C2 C1 H1A 120.2 n
C1 C2 C3 119.0(13) n
C1 C2 H2A 120.5 n
C3 C2 H2A 120.5 n
C2 C3 C4 119.9(13) n
C2 C3 H3 120.0 n
C4 C3 H3 120.0 n
C3 C4 C5 120.3(12) n
C3 C4 H4 119.8 n
C5 C4 H4 119.8 n
N1 C5 C4 115.7(10) n
N1 C5 C6 119.7(9) n
C4 C5 C6 124.6(10) n
O1 C6 C5 101.9(9) n
O1 C6 C13 110.9(10) n
C5 C6 C13 109.3(10) n
O1 C6 C7 108.9(9) n
C5 C6 C7 109.8(9) n
C13 C6 C7 115.2(10) n
C12 C7 C8 121.4(12) n
C12 C7 C6 121.4(12) n
C8 C7 C6 117.1(10) n
C7 C8 C9 118.1(11) n
C7 C8 H8 121.0 n
C9 C8 H8 121.0 n
C10 C9 C8 120.0(12) n
C10 C9 H9 120.0 n
C8 C9 H9 120.0 n
C11 C10 C9 120.8(12) n
C11 C10 H10 119.6 n
C9 C10 H10 119.6 n
C10 C11 C12 120.5(11) n
C10 C11 H11 119.8 n
C12 C11 H11 119.8 n
C7 C12 C11 119.1(13) n
C7 C12 H12 120.5 n
C11 C12 H12 120.5 n
C6 C13 H13A 109.5 n
C6 C13 H13B 109.5 n
H13A C13 H13B 109.5 n
C6 C13 H13C 109.5 n
H13A C13 H13C 109.5 n
H13B C13 H13C 109.5 n
O1 C14 C15 104.4(9) n
O1 C14 H14A 110.9 n
C15 C14 H14A 110.9 n
O1 C14 H14B 110.9 n
C15 C14 H14B 110.9 n
H14A C14 H14B 108.9 n
N2 C15 C14 113.4(10) n
N2 C15 H15A 108.9 n
C14 C15 H15A 108.9 n
N2 C15 H15B 108.9 n
C14 C15 H15B 108.9 n
H15A C15 H15B 107.7 n
N2 C16 H16A 109.5 n
N2 C16 H16B 109.5 n
H16A C16 H16B 109.5 n
N2 C16 H16C 109.5 n
H16A C16 H16C 109.5 n
H16B C16 H16C 109.5 n
N2 C17 H17A 109.5 n
N2 C17 H17B 109.5 n
H17A C17 H17B 109.5 n
N2 C17 H17C 109.5 n
H17A C17 H17C 109.5 n
H17B C17 H17C 109.5 n

loop_
_geom_bond_atom_site_label_1
_geom_bond_atom_site_label_2
_geom_bond_site_symmetry_2
_geom_bond_distance
_geom_bond_publ_flag
Cu1 Cl3 . 2.206(3) y
Cu1 Cl2 . 2.210(3) y
Cu1 Cl4 . 2.248(4) y
Cu1 Cl1 . 2.299(3) y
O1 C14 . 1.413(12) y
O1 C6 . 1.445(13) y
N1 C1 . 1.322(14) y
N1 C5 . 1.326(13) y
N1 H1 . .8800 n
N2 C16 . 1.449(16) y
N2 C15 . 1.478(15) y
N2 C17 . 1.479(17) y
N2 H2 . .9300 n
C1 C2 . 1.360(17) n
C1 H1A . .9500 n
C2 C3 . 1.363(19) n
C2 H2A . .9500 n
C3 C4 . 1.375(18) n
C3 H3 . .9500 n
C4 C5 . 1.407(16) n
C4 H4 . .9500 n
C5 C6 . 1.505(16) n
C6 C13 . 1.510(17) n
C6 C7 . 1.522(16) n
C7 C12 . 1.368(16) n
C7 C8 . 1.386(17) n
C8 C9 . 1.399(17) n
C8 H8 . .9500 n
C9 C10 . 1.372(18) n
C9 H9 . .9500 n
C10 C11 . 1.353(18) n
C10 H10 . .9500 n
C11 C12 . 1.387(17) n
C11 H11 . .9500 n
C12 H12 . .9500 n
C13 H13A . .9800 n
C13 H13B . .9800 n
C13 H13C . .9800 n
C14 C15 . 1.480(17) n
C14 H14A . .9900 n
C14 H14B . .9900 n
C15 H15A . .9900 n
C15 H15B . .9900 n
C16 H16A . .9800 n
C16 H16B . .9800 n
C16 H16C . .9800 n
C17 H17A . .9800 n
C17 H17B . .9800 n
C17 H17C . .9800 n

loop_
_geom_hbond_atom_site_label_D
_geom_hbond_atom_site_label_H
_geom_hbond_atom_site_label_A
_geom_hbond_site_symmetry_A
_geom_hbond_distance_DH
_geom_hbond_distance_HA
_geom_hbond_distance_DA
_geom_hbond_angle_DHA
N1 H1 Cl1 . .88 2.30 3.101(9) 152
N2 H2 Cl4 2_565 .93 2.50 3.253(10) 138
N1 H1 O1 . .88 2.12 2.517(11) 107
N2 H2 O1 . .93 2.31 2.757(12) 109

loop_
_geom_torsion_atom_site_label_1
_geom_torsion_atom_site_label_2
_geom_torsion_atom_site_label_3
_geom_torsion_atom_site_label_4
_geom_torsion
_geom_torsion_publ_flag
C5 N1 C1 C2 1.3(17) n
N1 C1 C2 C3 -1.0(19) n
C1 C2 C3 C4 0(2) n
C2 C3 C4 C5 1(2) n
C1 N1 C5 C4 -.4(16) n
C1 N1 C5 C6 -179.3(10) n
C3 C4 C5 N1 -.7(17) n
C3 C4 C5 C6 178.1(11) n
C14 O1 C6 C5 175.7(9) n
C14 O1 C6 C13 59.5(13) n
C14 O1 C6 C7 -68.4(12) n
N1 C5 C6 O1 -21.1(12) n
C4 C5 C6 O1 160.1(11) n
N1 C5 C6 C13 96.3(12) n
C4 C5 C6 C13 -82.5(13) n
N1 C5 C6 C7 -136.4(10) n
C4 C5 C6 C7 44.8(15) n
O1 C6 C7 C12 129.7(11) n
C5 C6 C7 C12 -119.6(12) n
C13 C6 C7 C12 4.3(16) n
O1 C6 C7 C8 -51.6(14) n
C5 C6 C7 C8 59.1(14) n
C13 C6 C7 C8 -177.0(11) n
C12 C7 C8 C9 -3.3(18) n
C6 C7 C8 C9 178.0(11) n
C7 C8 C9 C10 2.7(19) n
C8 C9 C10 C11 0(2) n
C9 C10 C11 C12 -2(2) n
C8 C7 C12 C11 1.3(18) n
C6 C7 C12 C11 179.9(12) n
C10 C11 C12 C7 1.5(18) n
C6 O1 C14 C15 176.7(10) n
C16 N2 C15 C14 160.5(11) n
C17 N2 C15 C14 -74.1(14) n
O1 C14 C15 N2 -58.0(13) n
